data_2006486
loop_
_publ_author_name
'Fu, Tai Y.'
'Scheffer, John R.'
'Trotter, James'

_publ_section_title
;
 Phenyl[2,4,6-tris(1-methylethyl)phenyl]methanethione and
 4-Methoxyphenyl[2,4,6-tris(1-methylethyl)phenyl]methanethione
;
_journal_issue 9
_journal_name_full 'Acta Crystallographica Section C'
_journal_page_first 1257
_journal_page_last 1259
_journal_paper_doi 10.1107/S0108270197005246
_journal_volume 53
_journal_year 1997
_chemical_formula_moiety 'C22 H28 S'
_chemical_formula_sum 'C22 H28 S'
_chemical_formula_weight 324.52
_space_group_IT_number 14
_symmetry_cell_setting monoclinic
_symmetry_space_group_name_Hall '-P 2yn'
_symmetry_space_group_name_H-M 'P 1 21/n 1'
_cell_angle_alpha 90
_cell_angle_beta 94.89(2)
_cell_angle_gamma 90
_cell_formula_units_Z 4
_cell_length_a 9.218(2)
_cell_length_b 16.055(4)
_cell_length_c 13.804(2)
_cell_measurement_reflns_used 24
_cell_measurement_temperature 294
_cell_measurement_theta_max 18.1
_cell_measurement_theta_min 15.0
_cell_volume 2035.5(7)
_computing_cell_refinement 'MSC/AFC Diffractometer Control Software'
_computing_data_collection
;MSC/AFC Diffractometer Control Software (Molecular Structure Corporation,
 1992)
;
_computing_data_reduction 'TEXSAN (Molecular Structure Corporation, 1995)'
_computing_publication_material TEXSAN
_computing_structure_refinement TEXSAN
_computing_structure_solution 'SIR92 (Altomare, Cascarano, Giacovazzo & Guagliardi, 1993)'
_diffrn_ambient_temperature 294
_diffrn_measurement_device 'Rigaku AFC6S'
_diffrn_measurement_method '\w-2\q scans'
_diffrn_radiation_monochromator graphite
_diffrn_radiation_source 'X-ray tube'
_diffrn_radiation_type 'Mo K\a'
_diffrn_radiation_wavelength 0.7107
_diffrn_reflns_av_R_equivalents 0.024
_diffrn_reflns_av_sigmaI/netI 0.120
_diffrn_reflns_limit_h_max 12
_diffrn_reflns_limit_h_min 0
_diffrn_reflns_limit_k_max 22
_diffrn_reflns_limit_k_min 0
_diffrn_reflns_limit_l_max 19
_diffrn_reflns_limit_l_min -19
_diffrn_reflns_number 6476
_diffrn_reflns_reduction_process 'Lp corrections applied'
_diffrn_reflns_theta_max 30.03
_diffrn_reflns_theta_min 1.95
_diffrn_standards_decay_% 0.26
_diffrn_standards_interval_count 200
_diffrn_standards_number 3
_exptl_absorpt_coefficient_mu 0.150
_exptl_absorpt_correction_T_max 1.000
_exptl_absorpt_correction_T_min 0.928
_exptl_absorpt_correction_type
;
\y scans (North, Phillips & Matthews, 1968)
;
_exptl_crystal_colour blue
_exptl_crystal_density_diffrn 1.059
_exptl_crystal_density_method 'not measured'
_exptl_crystal_description prism
_exptl_crystal_F_000 704
_exptl_crystal_size_max 0.60
_exptl_crystal_size_mid 0.40
_exptl_crystal_size_min 0.30
_refine_diff_density_max 0.36
_refine_diff_density_min -0.43
_refine_ls_extinction_method none
_refine_ls_goodness_of_fit_ref 1.31
_refine_ls_hydrogen_treatment noref
_refine_ls_matrix_type full
_refine_ls_number_constraints 0
_refine_ls_number_parameters 208
_refine_ls_number_reflns 5930
_refine_ls_number_restraints 0
_refine_ls_R_factor_gt 0.0513
_refine_ls_shift/esd_max 0.021
_refine_ls_shift/esd_mean 0.002
_refine_ls_structure_factor_coef Fsqd
_refine_ls_weighting_details 'w = 1/[\s^2^(F~o~^2^) + 0.00051(F~o~^2^)^2^]'
_refine_ls_weighting_scheme calc
_refine_ls_wR_factor_ref 0.1553
_reflns_number_gt 2059
_reflns_number_total 5930
_reflns_threshold_expression >3.00\s(I)
_cod_data_source_file fg1319.cif
_cod_data_source_block 1a
_cod_original_sg_symbol_H-M 'P 21/n'
_cod_database_code 2006486

loop_
_symmetry_equiv_pos_as_xyz
'   +x,   +y,   +z'
1/2-x,1/2+y,1/2-z
'   -x,   -y,   -z'
1/2+x,1/2-y,1/2+z

loop_
_atom_site_aniso_label
_atom_site_aniso_U_11
_atom_site_aniso_U_22
_atom_site_aniso_U_33
_atom_site_aniso_U_12
_atom_site_aniso_U_13
_atom_site_aniso_U_23
S1 .1226(6) .0472(3) .0985(5) .0071(3) .0492(4) .0056(3)
C1 .0630(10) .0520(10) .0490(10) .0076(9) .0140(10) .0011(9)
C2 .0610(10) .0436(9) .0540(10) .0014(9) .0250(10) .0043(9)
C3 .0660(10) .0450(10) .0610(10) -.0010(10) .0240(10) .0000(10)
C4 .0630(10) .0540(10) .083(2) .0090(10) .0280(10) .0020(10)
C5 .087(2) .0480(10) .0670(10) -.0010(10) .0280(10) -.0100(10)
C6 .084(2) .0560(10) .0630(10) -.0040(10) .0210(10) -.0090(10)
C7 .0690(10) .0520(10) .0530(10) -.0030(10) .0180(10) .0010(10)
C8 .0580(10) .0640(10) .0480(10) .0120(10) .0130(10) .0010(10)
C9 .085(2) .089(2) .0660(10) .0190(10) .0210(10) -.0120(10)
C10 .101(2) .143(3) .070(2) .029(2) .032(2) -.021(2)
C11 .080(2) .185(3) .061(2) .022(2) .0360(10) .017(2)
C12 .090(2) .121(2) .076(2) .005(2) .034(2) .027(2)
C13 .0740(10) .080(2) .0620(10) .0090(10) .0260(10) .0160(10)
C14 .0620(10) .0560(10) .0710(10) .0050(10) .0150(10) .0000(10)
C15 .123(2) .0600(10) .106(2) .0100(10) .051(2) -.0190(10)
C16 .0750(10) .0730(10) .0680(10) .0050(10) .0070(10) -.0050(10)
C17 .099(2) .108(2) .108(2) -.039(2) .013(2) .007(2)
C18 .111(2) .085(2) .088(2) -.0080(10) .001(2) .0090(10)
C19 .224(4) .106(2) .212(4) -.014(2) .155(3) -.058(3)
C20 .120(2) .062(2) .153(3) .0090(10) .032(2) -.027(2)
C21 .121(2) .136(3) .084(2) .022(2) -.002(2) .023(2)
C22 .084(2) .122(2) .139(3) -.014(2) .017(2) .001(2)

loop_
_atom_site_label
_atom_site_fract_x
_atom_site_fract_y
_atom_site_fract_z
_atom_site_U_iso_or_equiv
_atom_site_thermal_displace_type
_atom_site_calc_flag
_atom_site_calc_attached_atom
_atom_site_refinement_flags
_atom_site_occupancy
S1 .13806(8) .18133(3) .14755(5) .0871(2) Uani d ? . 1.000
C1 .1787(2) .27440(10) .11170(10) .0540(6) Uani d ? . 1.000
C2 .1251(2) .34880(10) .16450(10) .0518(6) Uani d ? . 1.000
C3 -.0163(2) .37880(10) .13890(10) .0566(6) Uani d ? . 1.000
C4 -.0650(2) .44580(10) .1929(2) .0651(7) Uani d ? . 1.000
C5 .0197(3) .48290(10) .2680(2) .0661(7) Uani d ? . 1.000
C6 .1579(3) .45320(10) .28890(10) .0667(7) Uani d ? . 1.000
C7 .2146(2) .38690(10) .23860(10) .0573(6) Uani d ? . 1.000
C8 .2666(2) .28900(10) .02900(10) .0560(6) Uani d ? . 1.000
C9 .3133(2) .2234(2) -.0262(2) .0791(8) Uani d ? . 1.000
C10 .3966(3) .2387(2) -.1023(2) .1030(10) Uani d ? . 1.000
C11 .4346(3) .3179(3) -.1241(2) .1070(10) Uani d ? . 1.000
C12 .3895(3) .3833(2) -.0719(2) .0940(9) Uani d ? . 1.000
C13 .3046(2) .36880(10) .00510(10) .0710(7) Uani d ? . 1.000
C14 -.1137(2) .34120(10) .0568(2) .0623(6) Uani d ? . 1.000
C15 -.0358(3) .55630(10) .3235(2) .0940(9) Uani d ? . 1.000
C16 .3683(2) .35790(10) .2674(2) .0718(7) Uani d ? . 1.000
C17 -.2384(3) .2930(2) .0942(2) .1050(10) Uani d ? . 1.000
C18 -.1708(3) .4051(2) -.0181(2) .0952(9) Uani d ? . 1.000
C19 -.1556(4) .5375(2) .3789(3) .173(2) Uani d ? . 1.000
C20 -.0415(3) .6343(2) .2652(2) .1100(10) Uani d ? . 1.000
C21 .3798(3) .3180(2) .3682(2) .1140(10) Uani d ? . 1.000
C22 .4800(3) .4276(2) .2621(2) .1150(10) Uani d ? . 1.000
H1 -.1606 .4666 .1769 .078 Uiso c ? . 1.000
H2 .2180 .4788 .3398 .080 Uiso c ? . 1.000
H3 .2877 .1678 -.0113 .095 Uiso c ? . 1.000
H4 .4279 .1936 -.1399 .124 Uiso c ? . 1.000
H5 .4933 .3277 -.1763 .128 Uiso c ? . 1.000
H6 .4155 .4386 -.0878 .113 Uiso c ? . 1.000
H7 .2726 .4144 .0416 .085 Uiso c ? . 1.000
H8 -.0565 .3026 .0244 .075 Uiso c ? . 1.000
H9 .0414 .5665 .3720 .113 Uiso c ? . 1.000
H10 .3909 .3162 .2223 .086 Uiso c ? . 1.000
H11 -.3019 .3305 .1231 .126 Uiso c ? . 1.000
H12 -.2905 .2647 .0417 .126 Uiso c ? . 1.000
H13 -.2012 .2537 .1413 .126 Uiso c ? . 1.000
H14 -.0913 .4345 -.0413 .114 Uiso c ? . 1.000
H15 -.2236 .3775 -.0709 .114 Uiso c ? . 1.000
H16 -.2331 .4431 .0109 .114 Uiso c ? . 1.000
H17 -.1837 .5864 .4113 .207 Uiso c ? . 1.000
H18 -.2352 .5181 .3367 .207 Uiso c ? . 1.000
H19 -.1275 .4957 .4254 .207 Uiso c ? . 1.000
H20 .0534 .6475 .2478 .132 Uiso c ? . 1.000
H21 -.1050 .6268 .2080 .132 Uiso c ? . 1.000
H22 -.0765 .6785 .3026 .132 Uiso c ? . 1.000
H23 .3628 .3590 .4155 .137 Uiso c ? . 1.000
H24 .3095 .2750 .3699 .137 Uiso c ? . 1.000
H25 .4745 .2953 .3818 .137 Uiso c ? . 1.000
H26 .5752 .4054 .2752 .137 Uiso c ? . 1.000
H27 .4709 .4515 .1989 .137 Uiso c ? . 1.000
H28 .4633 .4691 .3089 .137 Uiso c ? . 1.000

loop_
_atom_type_symbol
_atom_type_scat_dispersion_real
_atom_type_scat_dispersion_imag
_atom_type_scat_source
C 0.003 0.002
;International Tables for Crystallography
(1992, Vol. C, Tables 4.2.6.8 and 6.1.1.1)
;
H 0.000 0.000
;International Tables for Crystallography
(1992, Vol. C, Table 6.1.1.2)
;
S 0.125 0.123
;International Tables for Crystallography
(1992, Vol. C, Tables 4.2.6.8 and 6.1.1.1)
;

loop_
_geom_angle_atom_site_label_1
_geom_angle_atom_site_label_2
_geom_angle_atom_site_label_3
_geom_angle
_geom_angle_publ_flag
S1 C1 C2 119.20(10) no
S1 C1 C8 122.50(10) no
C2 C1 C8 118.3(2) no
C1 C2 C3 119.1(2) no
C1 C2 C7 120.3(2) no
C3 C2 C7 120.6(2) no
C2 C3 C4 117.5(2) no
C2 C3 C14 122.0(2) no
C4 C3 C14 120.5(2) no
C3 C4 C5 122.9(2) no
C3 C4 H1 118.5 no
C5 C4 H1 118.6 no
C4 C5 C6 117.8(2) no
C4 C5 C15 121.4(2) no
C6 C5 C15 120.8(2) no
C5 C6 C7 122.8(2) no
C5 C6 H2 118.6 no
C7 C6 H2 118.6 no
C2 C7 C6 118.4(2) no
C2 C7 C16 122.6(2) no
C6 C7 C16 119.0(2) no
C1 C8 C9 121.3(2) no
C1 C8 C13 120.1(2) no
C9 C8 C13 118.5(2) no
C8 C9 C10 120.1(2) no
C8 C9 H3 119.9 no
C10 C9 H3 119.9 no
C9 C10 C11 120.5(2) no
C9 C10 H4 119.7 no
C11 C10 H4 119.7 no
C10 C11 C12 120.6(2) no
C10 C11 H5 119.7 no
C12 C11 H5 119.7 no
C11 C12 C13 119.5(2) no
C11 C12 H6 120.2 no
C13 C12 H6 120.2 no
C8 C13 C12 120.7(2) no
C8 C13 H7 119.7 no
C12 C13 H7 119.7 no
C3 C14 C17 111.6(2) no
C3 C14 C18 113.0(2) no
C3 C14 H8 107.2 no
C17 C14 C18 110.4(2) no
C17 C14 H8 107.2 no
C18 C14 H8 107.2 no
C5 C15 C19 114.6(2) no
C5 C15 C20 112.2(2) no
C5 C15 H9 103.0 no
C19 C15 C20 118.3(3) no
C19 C15 H9 103.1 no
C20 C15 H9 103.0 no
C7 C16 C21 111.1(2) no
C7 C16 C22 112.6(2) no
C7 C16 H10 107.3 no
C21 C16 C22 110.8(2) no
C21 C16 H10 107.4 no
C22 C16 H10 107.4 no
C14 C17 H11 109.5 no
C14 C17 H12 109.5 no
C14 C17 H13 109.5 no
H11 C17 H12 109.5 no
H11 C17 H13 109.5 no
H12 C17 H13 109.5 no
C14 C18 H14 109.5 no
C14 C18 H15 109.5 no
C14 C18 H16 109.5 no
H14 C18 H15 109.5 no
H14 C18 H16 109.5 no
H15 C18 H16 109.5 no
C15 C19 H17 109.4 no
C15 C19 H18 109.5 no
C15 C19 H19 109.4 no
H17 C19 H18 109.5 no
H17 C19 H19 109.5 no
H18 C19 H19 109.5 no
C15 C20 H20 109.5 no
C15 C20 H21 109.5 no
C15 C20 H22 109.4 no
H20 C20 H21 109.5 no
H20 C20 H22 109.5 no
H21 C20 H22 109.5 no
C16 C21 H23 109.5 no
C16 C21 H24 109.5 no
C16 C21 H25 109.5 no
H23 C21 H24 109.5 no
H23 C21 H25 109.5 no
H24 C21 H25 109.5 no
C16 C22 H26 109.4 no
C16 C22 H27 109.5 no
C16 C22 H28 109.5 no
H26 C22 H27 109.5 no
H26 C22 H28 109.5 no
H27 C22 H28 109.5 no

loop_
_geom_bond_atom_site_label_1
_geom_bond_atom_site_label_2
_geom_bond_site_symmetry_1
_geom_bond_site_symmetry_2
_geom_bond_distance
_geom_bond_publ_flag
S1 C1 . . 1.628(2) no
C1 C2 . . 1.504(2) no
C1 C8 . . 1.474(2) no
C2 C3 . . 1.406(3) no
C2 C7 . . 1.399(3) no
C3 C4 . . 1.404(2) no
C3 C14 . . 1.511(3) no
C4 C5 . . 1.379(3) no
C4 H1 . . .95 no
C5 C6 . . 1.368(3) no
C5 C15 . . 1.518(3) no
C6 C7 . . 1.397(3) no
C6 H2 . . .95 no
C7 C16 . . 1.511(3) no
C8 C9 . . 1.390(3) no
C8 C13 . . 1.375(3) no
C9 C10 . . 1.375(3) no
C9 H3 . . .95 no
C10 C11 . . 1.360(4) no
C10 H4 . . .95 no
C11 C12 . . 1.359(4) no
C11 H5 . . .95 no
C12 C13 . . 1.392(3) no
C12 H6 . . .95 no
C13 H7 . . .95 no
C14 C17 . . 1.513(3) no
C14 C18 . . 1.518(3) no
C14 H8 . . .95 no
C15 C19 . . 1.428(4) no
C15 C20 . . 1.488(4) no
C15 H9 . . .95 no
C16 C21 . . 1.527(3) no
C16 C22 . . 1.526(3) no
C16 H10 . . .95 no
C17 H11 . . .95 no
C17 H12 . . .95 no
C17 H13 . . .95 no
C18 H14 . . .95 no
C18 H15 . . .95 no
C18 H16 . . .95 no
C19 H17 . . .95 no
C19 H18 . . .95 no
C19 H19 . . .95 no
C20 H20 . . .95 no
C20 H21 . . .95 no
C20 H22 . . .95 no
C21 H23 . . .95 no
C21 H24 . . .95 no
C21 H25 . . .95 no
C22 H26 . . .95 no
C22 H27 . . .95 no
C22 H28 . . .95 no

loop_
_geom_torsion_atom_site_label_1
_geom_torsion_atom_site_label_2
_geom_torsion_atom_site_label_3
_geom_torsion_atom_site_label_4
_geom_torsion
_geom_torsion_publ_flag
S1 C1 C2 C3 -84.1(2) no
S1 C1 C2 C7 95.3(2) no
S1 C1 C8 C9 3.4(3) no
S1 C1 C8 C13 -176.3(2) no
C1 C2 C3 C4 177.0(2) no
C1 C2 C3 C14 -2.9(3) no
C1 C2 C7 C6 -176.9(2) no
C1 C2 C7 C16 1.8(3) no
C1 C8 C9 C10 -179.3(2) no
C1 C8 C13 C12 179.0(2) no
C2 C1 C8 C9 -176.7(2) no
C2 C1 C8 C13 3.6(3) no
C2 C3 C4 C5 0.6(3) no
C2 C3 C14 C17 109.2(2) no
C2 C3 C14 C18 -125.7(2) no
C2 C7 C6 C5 -0.8(3) no
C2 C7 C16 C21 -110.9(2) no
C2 C7 C16 C22 124.2(2) no
C3 C2 C1 C8 95.9(2) no
C3 C2 C7 C6 2.5(3) no
C3 C2 C7 C16 -178.8(2) no
C3 C4 C5 C6 1.1(3) no
C3 C4 C5 C15 178.9(2) no
C4 C3 C2 C7 -2.4(3) no
C4 C3 C14 C17 -70.8(2) no
C4 C3 C14 C18 54.3(2) no
C4 C5 C6 C7 -1.0(3) no
C4 C5 C15 C19 65.7(4) no
C4 C5 C15 C20 -73.0(3) no
C5 C4 C3 C14 -179.4(2) no
C5 C6 C7 C16 -179.5(2) no
C6 C5 C15 C19 -116.6(3) no
C6 C5 C15 C20 104.8(3) no
C6 C7 C16 C21 67.9(3) no
C6 C7 C16 C22 -57.1(3) no
C7 C2 C1 C8 -84.6(2) no
C7 C2 C3 C14 177.7(2) no
C7 C6 C5 C15 -178.8(2) no
C8 C9 C10 C11 0.3(4) no
C8 C13 C12 C11 0.2(4) no
C9 C8 C13 C12 -0.8(3) no
C9 C10 C11 C12 -0.8(5) no
C10 C9 C8 C13 0.5(3) no
C10 C11 C12 C13 0.6(4) no

loop_
_cod_related_entry_id
_cod_related_entry_database
_cod_related_entry_code
1 ChemSpider 10249415
